data_4518033
loop_
_publ_author_name
'Talukder, Md Muktadir'
'Cue, John Michael O.'
'Miller, Justin T.'
'Gamage, Prabhath L.'
'Aslam, Amina'
'McCandless, Gregory T.'
'Biewer, Michael C.'
'Stefan, Mihaela C.'

_publ_section_title
;
 Ligand Steric Effects of \a-Diimine Nickel(II) and Palladium(II)
 Complexes in the Suzuki-Miyaura Cross-Coupling Reaction.
;
_journal_issue 37
_journal_name_full 'ACS omega'
_journal_page_first 24018
_journal_page_last 24032
_journal_paper_doi 10.1021/acsomega.0c03415
_journal_volume 5
_journal_year 2020
_chemical_formula_moiety 'C34 H44 Cl4 N4 Ni2 O2, 1.429(C4 H10 O)'
_chemical_formula_sum 'C39.72 H58.29 Cl4 N4 Ni2 O3.43'
_chemical_formula_weight 905.88
_space_group_crystal_system tetragonal
_space_group_IT_number 88
_space_group_name_Hall '-I 4ad'
_space_group_name_H-M_alt 'I 41/a :2'
_symmetry_space_group_name_Hall '-I 4ad'
_atom_sites_solution_hydrogens mixed
_audit_creation_method SHELXL-2014/7
_audit_update_record
;
2018-12-11 # Formatted by publCIF

;
_cell_angle_alpha 90
_cell_angle_beta 90
_cell_angle_gamma 90
_cell_formula_units_Z 8
_cell_length_a 24.275(5)
_cell_length_b 24.275(5)
_cell_length_c 18.364(6)
_cell_measurement_reflns_used 9099
_cell_measurement_temperature 100(2)
_cell_measurement_theta_max 30.37
_cell_measurement_theta_min 2.52
_cell_volume 10821(5)
_computing_cell_refinement 'Bruker SAINT'
_computing_data_collection 'Bruker APEX3'
_computing_data_reduction 'Bruker SAINT'
_computing_molecular_graphics 'ORTEP-3 for Windows (Farrugia, 2012)'
_computing_publication_material 'publCIF (Westrip, 2010)'
_computing_structure_refinement 'SHELXL-2014/7 (Sheldrick, 2014)'
_computing_structure_solution 'SHELXTL Intrinsic Phasing (Sheldrick, 2014)'
_diffrn_ambient_temperature 100(2)
_diffrn_measured_fraction_theta_full 0.999
_diffrn_measured_fraction_theta_max 0.998
_diffrn_measurement_device_type
;
Bruker Kappa D8 Quest CPAD diffractometer (with an Oxford Cryosystems cryostream
cooler)
;
_diffrn_measurement_method '\f and \w scans'
_diffrn_radiation_monochromator 'HELIOS optics'
_diffrn_radiation_type MoK\a
_diffrn_radiation_wavelength 0.71073
_diffrn_reflns_av_R_equivalents 0.0574
_diffrn_reflns_av_unetI/netI 0.0165
_diffrn_reflns_Laue_measured_fraction_full 0.999
_diffrn_reflns_Laue_measured_fraction_max 0.998
_diffrn_reflns_limit_h_max 34
_diffrn_reflns_limit_h_min -34
_diffrn_reflns_limit_k_max 34
_diffrn_reflns_limit_k_min -34
_diffrn_reflns_limit_l_max 26
_diffrn_reflns_limit_l_min -26
_diffrn_reflns_number 199886
_diffrn_reflns_point_group_measured_fraction_full 0.999
_diffrn_reflns_point_group_measured_fraction_max 0.998
_diffrn_reflns_theta_full 25.242
_diffrn_reflns_theta_max 30.522
_diffrn_reflns_theta_min 2.179
_diffrn_source 'I\mS microfocus tube'
_exptl_absorpt_coefficient_mu 0.927
_exptl_absorpt_correction_T_max 0.7377
_exptl_absorpt_correction_T_min 0.6470
_exptl_absorpt_correction_type numerical
_exptl_absorpt_process_details
;
SADABS (Krause, Herbst-Irmer, Sheldrick, & Stalke;  J. Appl. Cryst. 2015, 48,
3-10)
;
_exptl_crystal_colour yellow
_exptl_crystal_density_diffrn 1.112
_exptl_crystal_description fragment
_exptl_crystal_F_000 3808
_exptl_crystal_size_max 0.360
_exptl_crystal_size_mid 0.240
_exptl_crystal_size_min 0.120
_refine_diff_density_max 0.793
_refine_diff_density_min -0.806
_refine_diff_density_rms 0.098
_refine_ls_extinction_method none
_refine_ls_goodness_of_fit_ref 1.268
_refine_ls_hydrogen_treatment mixed
_refine_ls_matrix_type full
_refine_ls_number_parameters 250
_refine_ls_number_reflns 8273
_refine_ls_number_restraints 1
_refine_ls_restrained_S_all 1.268
_refine_ls_R_factor_all 0.0793
_refine_ls_R_factor_gt 0.0530
_refine_ls_shift/su_max 0.000
_refine_ls_shift/su_mean 0.000
_refine_ls_structure_factor_coef Fsqd
_refine_ls_weighting_details 'w=1/[\s^2^(Fo^2^)+(0.0695P)^2^+27.6852P] where P=(Fo^2^+2Fc^2^)/3'
_refine_ls_weighting_scheme calc
_refine_ls_wR_factor_gt 0.1428
_refine_ls_wR_factor_ref 0.1747
_reflns_Friedel_coverage 0.000
_reflns_number_gt 6515
_reflns_number_total 8273
_reflns_threshold_expression 'I > 2\s(I)'
_cod_data_source_file ao0c03415_si_003.cif
_cod_data_source_block scd1950_MMT_2M330A
_cod_depositor_comments 'Adding full bibliography for 4518031--4518034.cif.'
_cod_original_cell_volume 10822(6)
_cod_original_sg_symbol_H-M 'I 41/a'
_cod_database_code 4518033
_publcif_datablock.id {b743753f-e83b-4b26-8289-4dd8840f315e}

_shelx_shelxl_version_number 2014/7
_shelx_space_group_comment
;
The symmetry employed for this shelxl refinement is uniquely defined
by the following loop, which should always be used as a source of
symmetry information in preference to the above space-group names.
They are only intended as comments.
;
_shelx_estimated_absorpt_t_min 0.731
_shelx_estimated_absorpt_t_max 0.897

loop_
_space_group_symop_operation_xyz
'x, y, z'
'-x+1/2, -y, z+1/2'
'-y+3/4, x+1/4, z+1/4'
'y+3/4, -x+3/4, z+3/4'
'x+1/2, y+1/2, z+1/2'
'-x+1, -y+1/2, z+1'
'-y+5/4, x+3/4, z+3/4'
'y+5/4, -x+5/4, z+5/4'
'-x, -y, -z'
'x-1/2, y, -z-1/2'
'y-3/4, -x-1/4, -z-1/4'
'-y-3/4, x-3/4, -z-3/4'
'-x+1/2, -y+1/2, -z+1/2'
'x, y+1/2, -z'
'y-1/4, -x+1/4, -z+1/4'
'-y-1/4, x-1/4, -z-1/4'

loop_
_atom_site_label
_atom_site_type_symbol
_atom_site_fract_x
_atom_site_fract_y
_atom_site_fract_z
_atom_site_U_iso_or_equiv
_atom_site_adp_type
_atom_site_occupancy
_atom_site_site_symmetry_order
_atom_site_calc_flag
_atom_site_refinement_flags_posn
_atom_site_refinement_flags_adp
_atom_site_refinement_flags_occupancy
_atom_site_disorder_assembly
_atom_site_disorder_group
Ni1 Ni 0.21036(2) 0.29208(2) 0.69919(2) 0.02588(10) Uani 1 1 d . . . . .
Cl1 Cl 0.27407(2) 0.30691(2) 0.79547(3) 0.02702(13) Uani 1 1 d . . . . .
Cl2 Cl 0.13583(3) 0.28435(3) 0.78319(4) 0.03091(14) Uani 1 1 d . . . . .
N1 N 0.15618(9) 0.28759(8) 0.61307(12) 0.0267(4) Uani 1 1 d . . . . .
N2 N 0.20350(9) 0.37608(8) 0.67092(13) 0.0273(4) Uani 1 1 d . . . . .
O1 O 0.28249(8) 0.29165(8) 0.63064(11) 0.0323(4) Uani 1 1 d D . . . .
H1M H 0.3051(13) 0.2722(14) 0.6540(19) 0.039 Uiso 1 1 d D U . . .
C1 C 0.12939(12) 0.24329(11) 0.59002(16) 0.0323(5) Uani 1 1 d . . . . .
H1 H 0.1375 0.2087 0.6118 0.039 Uiso 1 1 calc R U . . .
C2 C 0.08963(12) 0.24548(11) 0.53488(17) 0.0346(6) Uani 1 1 d . . . . .
H2 H 0.0708 0.2132 0.5198 0.042 Uiso 1 1 calc R U . . .
C3 C 0.07852(12) 0.29574(12) 0.50303(17) 0.0353(6) Uani 1 1 d . . . . .
H3 H 0.0518 0.2986 0.4655 0.042 Uiso 1 1 calc R U . . .
C4 C 0.10692(11) 0.34228(11) 0.52651(15) 0.0302(5) Uani 1 1 d . . . . .
H4 H 0.1003 0.3772 0.5047 0.036 Uiso 1 1 calc R U . . .
C5 C 0.14507(10) 0.33675(9) 0.58229(14) 0.0250(4) Uani 1 1 d . . . . .
C6 C 0.17453(10) 0.38363(10) 0.61354(14) 0.0263(5) Uani 1 1 d . . . . .
H6 H 0.1722 0.4190 0.5917 0.032 Uiso 1 1 calc R U . . .
C7 C 0.23672(12) 0.42158(10) 0.69663(15) 0.0314(5) Uani 1 1 d . . . . .
C8 C 0.28969(12) 0.42195(12) 0.66724(17) 0.0362(6) Uani 1 1 d . . . . .
H8 H 0.3007 0.3932 0.6353 0.043 Uiso 1 1 calc R U . . .
C9 C 0.32656(14) 0.46383(14) 0.68413(19) 0.0437(7) Uani 1 1 d . . . . .
H9 H 0.3626 0.4641 0.6639 0.052 Uiso 1 1 calc R U . . .
C10 C 0.30980(15) 0.50516(13) 0.7311(2) 0.0478(8) Uani 1 1 d . . . . .
H10 H 0.3341 0.5347 0.7423 0.057 Uiso 1 1 calc R U . . .
C11 C 0.25805(15) 0.50360(13) 0.7614(2) 0.0459(8) Uani 1 1 d . . . . .
H11 H 0.2479 0.5321 0.7942 0.055 Uiso 1 1 calc R U . . .
C12 C 0.21916(13) 0.46182(11) 0.74649(17) 0.0360(6) Uani 1 1 d . . . . .
C13 C 0.16465(14) 0.46160(12) 0.78946(18) 0.0397(7) Uani 1 1 d . . . . .
C14 C 0.11540(13) 0.43865(14) 0.74697(18) 0.0408(7) Uani 1 1 d . . . . .
H14A H 0.1127 0.4573 0.6998 0.061 Uiso 1 1 calc R U . . .
H14B H 0.0815 0.4449 0.7748 0.061 Uiso 1 1 calc R U . . .
H14C H 0.1205 0.3990 0.7392 0.061 Uiso 1 1 calc R U . . .
C15 C 0.17363(16) 0.42560(15) 0.8575(2) 0.0479(8) Uani 1 1 d . . . . .
H15A H 0.1829 0.3880 0.8426 0.072 Uiso 1 1 calc R U . . .
H15B H 0.1399 0.4251 0.8868 0.072 Uiso 1 1 calc R U . . .
H15C H 0.2039 0.4409 0.8866 0.072 Uiso 1 1 calc R U . . .
C16 C 0.14868(19) 0.52016(15) 0.8139(2) 0.0559(10) Uani 1 1 d . . . . .
H16A H 0.1746 0.5329 0.8512 0.084 Uiso 1 1 calc R U . . .
H16B H 0.1113 0.5197 0.8340 0.084 Uiso 1 1 calc R U . . .
H16C H 0.1500 0.5451 0.7720 0.084 Uiso 1 1 calc R U . . .
C17 C 0.28045(16) 0.26865(19) 0.5593(2) 0.0520(8) Uani 1 1 d . . . . .
H17A H 0.2671 0.2306 0.5621 0.078 Uiso 1 1 calc R U . . .
H17B H 0.3174 0.2690 0.5379 0.078 Uiso 1 1 calc R U . . .
H17C H 0.2555 0.2905 0.5289 0.078 Uiso 1 1 calc R U . . .
O1E O 0.4389(5) 0.4657(5) 0.5673(6) 0.117(4) Uiso 0.494(9) 1 d . . P . .
C1E C 0.4740(8) 0.5069(8) 0.6001(12) 0.135(7) Uiso 0.494(9) 1 d . . P . .
H1E1 H 0.5077 0.5116 0.5704 0.163 Uiso 0.494(9) 1 calc R U P . .
H1E2 H 0.4852 0.4947 0.6494 0.163 Uiso 0.494(9) 1 calc R U P . .
C2E C 0.4449(7) 0.5587(7) 0.6049(10) 0.121(6) Uiso 0.494(9) 1 d . . P . .
H2E1 H 0.4224 0.5639 0.5611 0.182 Uiso 0.494(9) 1 calc R U P . .
H2E2 H 0.4716 0.5889 0.6088 0.182 Uiso 0.494(9) 1 calc R U P . .
H2E3 H 0.4211 0.5585 0.6480 0.182 Uiso 0.494(9) 1 calc R U P . .
C3E C 0.4571(9) 0.4042(9) 0.5677(13) 0.154(8) Uiso 0.494(9) 1 d . . P . .
H3E1 H 0.4931 0.3996 0.5433 0.185 Uiso 0.494(9) 1 calc R U P . .
H3E2 H 0.4599 0.3901 0.6182 0.185 Uiso 0.494(9) 1 calc R U P . .
C4E C 0.4116(8) 0.3741(8) 0.5258(11) 0.139(7) Uiso 0.494(9) 1 d . . P . .
H4E1 H 0.3774 0.3956 0.5281 0.209 Uiso 0.494(9) 1 calc R U P . .
H4E2 H 0.4055 0.3377 0.5475 0.209 Uiso 0.494(9) 1 calc R U P . .
H4E3 H 0.4227 0.3697 0.4748 0.209 Uiso 0.494(9) 1 calc R U P . .
O2E O 0.5000 0.2500 0.5163(8) 0.092(4) Uiso 0.441(10) 2 d S . P . .
C5E C 0.4576(7) 0.2209(7) 0.5603(9) 0.099(5) Uiso 0.441(10) 1 d . . P . .
H5E1 H 0.4764 0.1951 0.5937 0.118 Uiso 0.441(10) 1 calc R U P . .
H5E2 H 0.4380 0.2484 0.5905 0.118 Uiso 0.441(10) 1 calc R U P . .
C6E C 0.4185(7) 0.1913(6) 0.5192(9) 0.096(5) Uiso 0.441(10) 1 d . . P . .
H6E1 H 0.4170 0.2062 0.4697 0.144 Uiso 0.441(10) 1 calc R U P . .
H6E2 H 0.3822 0.1947 0.5421 0.144 Uiso 0.441(10) 1 calc R U P . .
H6E3 H 0.4291 0.1524 0.5174 0.144 Uiso 0.441(10) 1 calc R U P . .

loop_
_atom_site_aniso_label
_atom_site_aniso_U_11
_atom_site_aniso_U_22
_atom_site_aniso_U_33
_atom_site_aniso_U_23
_atom_site_aniso_U_13
_atom_site_aniso_U_12
Ni1 0.02749(17) 0.01959(15) 0.03056(18) 0.00116(11) -0.00732(12) 0.00105(11)
Cl1 0.0274(3) 0.0206(2) 0.0330(3) 0.0002(2) -0.0074(2) 0.00068(19)
Cl2 0.0269(3) 0.0281(3) 0.0378(3) -0.0009(2) -0.0041(2) 0.0028(2)
N1 0.0288(10) 0.0216(9) 0.0297(10) 0.0010(8) -0.0061(8) 0.0028(7)
N2 0.0292(10) 0.0205(9) 0.0323(11) 0.0013(8) -0.0051(8) 0.0003(7)
O1 0.0316(9) 0.0303(9) 0.0351(10) 0.0011(8) -0.0019(8) 0.0020(7)
C1 0.0354(13) 0.0226(11) 0.0389(14) -0.0004(10) -0.0108(11) 0.0010(9)
C2 0.0358(13) 0.0271(12) 0.0409(15) -0.0035(10) -0.0124(11) -0.0008(10)
C3 0.0358(13) 0.0305(12) 0.0395(15) -0.0016(11) -0.0130(11) 0.0024(10)
C4 0.0310(12) 0.0265(11) 0.0330(13) 0.0034(10) -0.0075(10) 0.0021(9)
C5 0.0252(10) 0.0203(10) 0.0295(11) 0.0003(8) -0.0016(9) 0.0018(8)
C6 0.0273(11) 0.0216(10) 0.0301(12) 0.0024(9) -0.0008(9) 0.0006(8)
C7 0.0378(13) 0.0218(11) 0.0345(13) 0.0043(9) -0.0127(11) -0.0021(9)
C8 0.0373(14) 0.0321(13) 0.0393(15) 0.0066(11) -0.0081(11) -0.0076(11)
C9 0.0422(16) 0.0400(15) 0.0491(18) 0.0123(13) -0.0186(14) -0.0125(13)
C10 0.0519(19) 0.0334(14) 0.058(2) 0.0040(14) -0.0305(16) -0.0115(13)
C11 0.0519(18) 0.0304(13) 0.056(2) -0.0037(13) -0.0285(16) -0.0001(13)
C12 0.0407(14) 0.0268(12) 0.0406(15) -0.0005(11) -0.0185(12) 0.0042(10)
C13 0.0466(16) 0.0312(13) 0.0414(16) -0.0066(11) -0.0143(13) 0.0090(12)
C14 0.0371(14) 0.0449(16) 0.0405(16) -0.0097(13) -0.0079(12) 0.0090(12)
C15 0.056(2) 0.0444(17) 0.0428(17) -0.0048(14) -0.0162(15) 0.0048(15)
C16 0.073(3) 0.0348(16) 0.060(2) -0.0140(15) -0.0110(19) 0.0133(16)
C17 0.0440(18) 0.068(2) 0.0441(18) -0.0026(17) 0.0019(14) 0.0004(17)

loop_
_atom_type_symbol
_atom_type_description
_atom_type_scat_dispersion_real
_atom_type_scat_dispersion_imag
_atom_type_scat_source
C C 0.0033 0.0016 'International Tables Vol C Tables 4.2.6.8 and 6.1.1.4'
H H 0.0000 0.0000 'International Tables Vol C Tables 4.2.6.8 and 6.1.1.4'
Cl Cl 0.1484 0.1585 'International Tables Vol C Tables 4.2.6.8 and 6.1.1.4'
N N 0.0061 0.0033 'International Tables Vol C Tables 4.2.6.8 and 6.1.1.4'
Ni Ni 0.3393 1.1124 'International Tables Vol C Tables 4.2.6.8 and 6.1.1.4'
O O 0.0106 0.0060 'International Tables Vol C Tables 4.2.6.8 and 6.1.1.4'

loop_
_geom_angle_atom_site_label_1
_geom_angle_atom_site_label_2
_geom_angle_atom_site_label_3
_geom_angle
_geom_angle_site_symmetry_1
_geom_angle_site_symmetry_3
_geom_angle_publ_flag
N1 Ni1 N2 79.16(8) . . ?
N1 Ni1 O1 94.01(9) . . ?
N2 Ni1 O1 85.71(8) . . ?
N1 Ni1 Cl1 174.14(6) . . ?
N2 Ni1 Cl1 95.05(6) . . ?
O1 Ni1 Cl1 84.64(6) . . ?
N1 Ni1 Cl2 90.46(7) . . ?
N2 Ni1 Cl2 100.09(7) . . ?
O1 Ni1 Cl2 173.27(6) . . ?
Cl1 Ni1 Cl2 91.40(3) . . ?
N1 Ni1 Cl1 94.46(6) . 13_556 ?
N2 Ni1 Cl1 167.34(7) . 13_556 ?
O1 Ni1 Cl1 83.84(6) . 13_556 ?
Cl1 Ni1 Cl1 91.06(2) . 13_556 ?
Cl2 Ni1 Cl1 90.81(2) . 13_556 ?
Ni1 Cl1 Ni1 88.94(2) . 13_556 ?
C1 N1 C5 119.1(2) . . ?
C1 N1 Ni1 126.95(18) . . ?
C5 N1 Ni1 113.76(16) . . ?
C6 N2 C7 117.7(2) . . ?
C6 N2 Ni1 112.59(17) . . ?
C7 N2 Ni1 127.83(16) . . ?
C17 O1 Ni1 120.7(2) . . ?
C17 O1 H1M 106(3) . . ?
Ni1 O1 H1M 104(3) . . ?
N1 C1 C2 122.6(2) . . ?
N1 C1 H1 118.7 . . ?
C2 C1 H1 118.7 . . ?
C3 C2 C1 118.4(2) . . ?
C3 C2 H2 120.8 . . ?
C1 C2 H2 120.8 . . ?
C2 C3 C4 119.3(3) . . ?
C2 C3 H3 120.3 . . ?
C4 C3 H3 120.3 . . ?
C5 C4 C3 118.7(2) . . ?
C5 C4 H4 120.6 . . ?
C3 C4 H4 120.6 . . ?
N1 C5 C4 121.9(2) . . ?
N1 C5 C6 115.3(2) . . ?
C4 C5 C6 122.8(2) . . ?
N2 C6 C5 118.7(2) . . ?
N2 C6 H6 120.6 . . ?
C5 C6 H6 120.6 . . ?
C8 C7 C12 121.8(3) . . ?
C8 C7 N2 113.1(3) . . ?
C12 C7 N2 125.0(3) . . ?
C9 C8 C7 120.8(3) . . ?
C9 C8 H8 119.6 . . ?
C7 C8 H8 119.6 . . ?
C10 C9 C8 118.7(3) . . ?
C10 C9 H9 120.7 . . ?
C8 C9 H9 120.7 . . ?
C11 C10 C9 120.1(3) . . ?
C11 C10 H10 120.0 . . ?
C9 C10 H10 120.0 . . ?
C10 C11 C12 123.5(3) . . ?
C10 C11 H11 118.3 . . ?
C12 C11 H11 118.3 . . ?
C7 C12 C11 115.0(3) . . ?
C7 C12 C13 126.3(3) . . ?
C11 C12 C13 118.5(3) . . ?
C14 C13 C16 106.7(3) . . ?
C14 C13 C12 114.2(3) . . ?
C16 C13 C12 111.2(3) . . ?
C14 C13 C15 108.5(3) . . ?
C16 C13 C15 108.8(3) . . ?
C12 C13 C15 107.2(3) . . ?
C13 C14 H14A 109.5 . . ?
C13 C14 H14B 109.5 . . ?
H14A C14 H14B 109.5 . . ?
C13 C14 H14C 109.5 . . ?
H14A C14 H14C 109.5 . . ?
H14B C14 H14C 109.5 . . ?
C13 C15 H15A 109.5 . . ?
C13 C15 H15B 109.5 . . ?
H15A C15 H15B 109.5 . . ?
C13 C15 H15C 109.5 . . ?
H15A C15 H15C 109.5 . . ?
H15B C15 H15C 109.5 . . ?
C13 C16 H16A 109.5 . . ?
C13 C16 H16B 109.5 . . ?
H16A C16 H16B 109.5 . . ?
C13 C16 H16C 109.5 . . ?
H16A C16 H16C 109.5 . . ?
H16B C16 H16C 109.5 . . ?
O1 C17 H17A 109.5 . . ?
O1 C17 H17B 109.5 . . ?
H17A C17 H17B 109.5 . . ?
O1 C17 H17C 109.5 . . ?
H17A C17 H17C 109.5 . . ?
H17B C17 H17C 109.5 . . ?
C1E O1E C3E 119.6(14) . . ?
O1E C1E C2E 109.9(16) . . ?
O1E C1E H1E1 109.7 . . ?
C2E C1E H1E1 109.7 . . ?
O1E C1E H1E2 109.7 . . ?
C2E C1E H1E2 109.7 . . ?
H1E1 C1E H1E2 108.2 . . ?
C1E C2E H2E1 109.5 . . ?
C1E C2E H2E2 109.5 . . ?
H2E1 C2E H2E2 109.5 . . ?
C1E C2E H2E3 109.5 . . ?
H2E1 C2E H2E3 109.5 . . ?
H2E2 C2E H2E3 109.5 . . ?
C4E C3E O1E 104.5(16) . . ?
C4E C3E H3E1 110.9 . . ?
O1E C3E H3E1 110.9 . . ?
C4E C3E H3E2 110.9 . . ?
O1E C3E H3E2 110.9 . . ?
H3E1 C3E H3E2 108.9 . . ?
C3E C4E H4E1 109.5 . . ?
C3E C4E H4E2 109.5 . . ?
H4E1 C4E H4E2 109.5 . . ?
C3E C4E H4E3 109.5 . . ?
H4E1 C4E H4E3 109.5 . . ?
H4E2 C4E H4E3 109.5 . . ?
C5E O2E C5E 114.2(16) . 6_554 ?
C6E C5E O2E 114.7(14) . . ?
C6E C5E H5E1 108.6 . . ?
O2E C5E H5E1 108.6 . . ?
C6E C5E H5E2 108.6 . . ?
O2E C5E H5E2 108.6 . . ?
H5E1 C5E H5E2 107.6 . . ?
C5E C6E H6E1 109.5 . . ?
C5E C6E H6E2 109.5 . . ?
H6E1 C6E H6E2 109.5 . . ?
C5E C6E H6E3 109.5 . . ?
H6E1 C6E H6E3 109.5 . . ?
H6E2 C6E H6E3 109.5 . . ?

loop_
_geom_bond_atom_site_label_1
_geom_bond_atom_site_label_2
_geom_bond_distance
_geom_bond_site_symmetry_2
_geom_bond_publ_flag
Ni1 N1 2.060(2) . ?
Ni1 N2 2.111(2) . ?
Ni1 O1 2.156(2) . ?
Ni1 Cl1 2.3765(8) . ?
Ni1 Cl2 2.3850(9) . ?
Ni1 Cl1 2.4344(8) 13_556 ?
Cl1 Ni1 2.4343(8) 13_556 ?
N1 C1 1.326(3) . ?
N1 C5 1.348(3) . ?
N2 C6 1.280(3) . ?
N2 C7 1.447(3) . ?
O1 C17 1.425(4) . ?
O1 H1M 0.842(18) . ?
C1 C2 1.400(4) . ?
C1 H1 0.9500 . ?
C2 C3 1.380(4) . ?
C2 H2 0.9500 . ?
C3 C4 1.392(4) . ?
C3 H3 0.9500 . ?
C4 C5 1.387(3) . ?
C4 H4 0.9500 . ?
C5 C6 1.462(3) . ?
C6 H6 0.9500 . ?
C7 C8 1.394(4) . ?
C7 C12 1.405(4) . ?
C8 C9 1.390(4) . ?
C8 H8 0.9500 . ?
C9 C10 1.384(5) . ?
C9 H9 0.9500 . ?
C10 C11 1.375(6) . ?
C10 H10 0.9500 . ?
C11 C12 1.413(4) . ?
C11 H11 0.9500 . ?
C12 C13 1.541(5) . ?
C13 C14 1.532(4) . ?
C13 C16 1.540(4) . ?
C13 C15 1.541(5) . ?
C14 H14A 0.9800 . ?
C14 H14B 0.9800 . ?
C14 H14C 0.9800 . ?
C15 H15A 0.9800 . ?
C15 H15B 0.9800 . ?
C15 H15C 0.9800 . ?
C16 H16A 0.9800 . ?
C16 H16B 0.9800 . ?
C16 H16C 0.9800 . ?
C17 H17A 0.9800 . ?
C17 H17B 0.9800 . ?
C17 H17C 0.9800 . ?
O1E C1E 1.45(2) . ?
O1E C3E 1.56(2) . ?
C1E C2E 1.45(2) . ?
C1E H1E1 0.9900 . ?
C1E H1E2 0.9900 . ?
C2E H2E1 0.9800 . ?
C2E H2E2 0.9800 . ?
C2E H2E3 0.9800 . ?
C3E C4E 1.53(3) . ?
C3E H3E1 0.9900 . ?
C3E H3E2 0.9900 . ?
C4E H4E1 0.9800 . ?
C4E H4E2 0.9800 . ?
C4E H4E3 0.9800 . ?
O2E C5E 1.486(17) . ?
O2E C5E 1.486(17) 6_554 ?
C5E C6E 1.41(2) . ?
C5E H5E1 0.9900 . ?
C5E H5E2 0.9900 . ?
C6E H6E1 0.9800 . ?
C6E H6E2 0.9800 . ?
C6E H6E3 0.9800 . ?

loop_
_geom_hbond_atom_site_label_D
_geom_hbond_atom_site_label_H
_geom_hbond_atom_site_label_A
_geom_hbond_distance_DH
_geom_hbond_distance_HA
_geom_hbond_distance_DA
_geom_hbond_angle_DHA
_geom_hbond_site_symmetry_A
O1 H1M Cl2 0.842(18) 2.296(19) 3.137(2) 177(4) 13_556

loop_
_geom_torsion_atom_site_label_1
_geom_torsion_atom_site_label_2
_geom_torsion_atom_site_label_3
_geom_torsion_atom_site_label_4
_geom_torsion
_geom_torsion_site_symmetry_1
_geom_torsion_site_symmetry_2
_geom_torsion_site_symmetry_3
_geom_torsion_site_symmetry_4
_geom_torsion_publ_flag
C5 N1 C1 C2 -0.3(4) . . . . ?
Ni1 N1 C1 C2 174.2(2) . . . . ?
N1 C1 C2 C3 0.7(5) . . . . ?
C1 C2 C3 C4 0.0(5) . . . . ?
C2 C3 C4 C5 -1.0(5) . . . . ?
C1 N1 C5 C4 -0.9(4) . . . . ?
Ni1 N1 C5 C4 -176.0(2) . . . . ?
C1 N1 C5 C6 177.1(2) . . . . ?
Ni1 N1 C5 C6 2.0(3) . . . . ?
C3 C4 C5 N1 1.5(4) . . . . ?
C3 C4 C5 C6 -176.3(3) . . . . ?
C7 N2 C6 C5 173.8(2) . . . . ?
Ni1 N2 C6 C5 8.0(3) . . . . ?
N1 C5 C6 N2 -7.0(4) . . . . ?
C4 C5 C6 N2 171.0(3) . . . . ?
C6 N2 C7 C8 -90.3(3) . . . . ?
Ni1 N2 C7 C8 73.0(3) . . . . ?
C6 N2 C7 C12 90.2(3) . . . . ?
Ni1 N2 C7 C12 -106.5(3) . . . . ?
C12 C7 C8 C9 -2.7(4) . . . . ?
N2 C7 C8 C9 177.8(3) . . . . ?
C7 C8 C9 C10 0.3(4) . . . . ?
C8 C9 C10 C11 1.6(5) . . . . ?
C9 C10 C11 C12 -1.2(5) . . . . ?
C8 C7 C12 C11 3.0(4) . . . . ?
N2 C7 C12 C11 -177.6(3) . . . . ?
C8 C7 C12 C13 -171.9(3) . . . . ?
N2 C7 C12 C13 7.5(4) . . . . ?
C10 C11 C12 C7 -1.0(5) . . . . ?
C10 C11 C12 C13 174.3(3) . . . . ?
C7 C12 C13 C14 -36.5(4) . . . . ?
C11 C12 C13 C14 148.8(3) . . . . ?
C7 C12 C13 C16 -157.4(3) . . . . ?
C11 C12 C13 C16 27.9(4) . . . . ?
C7 C12 C13 C15 83.8(3) . . . . ?
C11 C12 C13 C15 -90.9(3) . . . . ?
C3E O1E C1E C2E -169.9(16) . . . . ?
C1E O1E C3E C4E -177.5(16) . . . . ?
C5E O2E C5E C6E -177.5(17) 6_554 . . . ?

loop_
_publcif_info_tables.block_id
_publcif_info_tables.reference_item
{b743753f-e83b-4b26-8289-4dd8840f315e} '_geom_hbond_atom_site_label_D'
